data_7049123
loop_
_publ_author_name
'Vijayakanth, Thangavel'
'Pandey, Richa'
'Kulkarni, Priyangi'
'Praveenkumar, Balu'
'Kabra, Dinesh'
'Boomishankar, Ramamoorthy'

_publ_section_title
;
 Hydrogen-bonded organo-amino phosphonium halides: dielectric,
 piezoelectric and possible ferroelectric properties.
;
_journal_issue 21
_journal_name_full 'Dalton transactions (Cambridge, England : 2003)'
_journal_page_first 7331
_journal_page_last 7336
_journal_paper_doi 10.1039/c8dt04498h
_journal_volume 48
_journal_year 2019
_chemical_formula_sum 'C18 H26 I N2 P'
_chemical_formula_weight 428.28
_space_group_crystal_system monoclinic
_space_group_IT_number 4
_space_group_name_Hall 'P 2yb'
_space_group_name_H-M_alt 'P 1 21 1'
_symmetry_space_group_name_Hall 'P 2yb'
_symmetry_space_group_name_H-M 'P 1 21 1'
_atom_sites_solution_hydrogens geom
_audit_creation_method SHELXL-2014/7
_audit_update_record
;
2018-11-09 deposited with the CCDC.    2019-02-21 downloaded from the CCDC.
;
_cell_angle_alpha 90
_cell_angle_beta 92.026(19)
_cell_angle_gamma 90
_cell_formula_units_Z 4
_cell_length_a 9.602(10)
_cell_length_b 15.137(15)
_cell_length_c 13.562(15)
_cell_measurement_reflns_used 9882
_cell_measurement_temperature 100(2)
_cell_measurement_theta_max 26.65
_cell_measurement_theta_min 2.51
_cell_volume 1970(4)
_computing_cell_refinement 'Bruker SAINT'
_computing_data_collection 'Bruker APEX2'
_computing_data_reduction 'Bruker SAINT'
_computing_molecular_graphics 'Bruker SHELXTL'
_computing_publication_material 'Bruker SHELXTL'
_computing_structure_refinement 'SHELXL-2014 (Sheldrick 2014)'
_computing_structure_solution 'SHELXS-97 (Sheldrick 2008)'
_diffrn_ambient_temperature 100(2)
_diffrn_measured_fraction_theta_full 0.999
_diffrn_measured_fraction_theta_max 1.000
_diffrn_measurement_device_type 'Bruker APEX-II CCD'
_diffrn_measurement_method 'Omega and phi scans'
_diffrn_radiation_type MoK\a
_diffrn_radiation_wavelength 0.71073
_diffrn_reflns_av_R_equivalents 0.0600
_diffrn_reflns_av_unetI/netI 0.0519
_diffrn_reflns_Laue_measured_fraction_full 0.999
_diffrn_reflns_Laue_measured_fraction_max 1.000
_diffrn_reflns_limit_h_max 12
_diffrn_reflns_limit_h_min -8
_diffrn_reflns_limit_k_max 19
_diffrn_reflns_limit_k_min -19
_diffrn_reflns_limit_l_max 16
_diffrn_reflns_limit_l_min -17
_diffrn_reflns_number 33620
_diffrn_reflns_point_group_measured_fraction_full 1.000
_diffrn_reflns_point_group_measured_fraction_max 1.000
_diffrn_reflns_theta_full 25.242
_diffrn_reflns_theta_max 26.732
_diffrn_reflns_theta_min 2.122
_diffrn_source 'fine-focus sealed tube'
_exptl_absorpt_coefficient_mu 1.706
_exptl_absorpt_correction_T_max 0.7454
_exptl_absorpt_correction_T_min 0.6578
_exptl_absorpt_correction_type multi-scan
_exptl_absorpt_process_details SADABS
_exptl_crystal_colour colorless
_exptl_crystal_density_diffrn 1.444
_exptl_crystal_density_method 'not measured'
_exptl_crystal_description block
_exptl_crystal_F_000 864
_exptl_crystal_size_max 0.15
_exptl_crystal_size_mid 0.11
_exptl_crystal_size_min 0.07
_refine_diff_density_max 0.304
_refine_diff_density_min -0.398
_refine_diff_density_rms 0.066
_refine_ls_abs_structure_details
;
 Flack x determined using 3410 quotients [(I+)-(I-)]/[(I+)+(I-)]
 (Parsons, Flack and Wagner, Acta Cryst. B69 (2013) 249-259).
;
_refine_ls_abs_structure_Flack 0.008(11)
_refine_ls_extinction_method none
_refine_ls_goodness_of_fit_ref 1.011
_refine_ls_hydrogen_treatment constr
_refine_ls_matrix_type full
_refine_ls_number_parameters 349
_refine_ls_number_reflns 8349
_refine_ls_number_restraints 1
_refine_ls_restrained_S_all 1.011
_refine_ls_R_factor_all 0.0320
_refine_ls_R_factor_gt 0.0279
_refine_ls_shift/su_max 0.000
_refine_ls_shift/su_mean 0.000
_refine_ls_structure_factor_coef Fsqd
_refine_ls_weighting_details 'w=1/[\s^2^(Fo^2^)+(0.0159P)^2^] where P=(Fo^2^+2Fc^2^)/3'
_refine_ls_weighting_scheme calc
_refine_ls_wR_factor_gt 0.0578
_refine_ls_wR_factor_ref 0.0595
_reflns_Friedel_coverage 0.924
_reflns_Friedel_fraction_full 1.000
_reflns_Friedel_fraction_max 1.000
_reflns_number_gt 7753
_reflns_number_total 8349
_reflns_threshold_expression 'I > 2\s(I)'
_cod_data_source_file c8dt04498h2.cif
_cod_data_source_block TRI_a
_cod_depositor_comments 'Adding full bibliography for 7049122--7049129.cif.'
_cod_database_code 7049123
_shelx_shelxl_version_number 2014/7
_shelx_space_group_comment
;
The symmetry employed for this shelxl refinement is uniquely defined
by the following loop, which should always be used as a source of
symmetry information in preference to the above space-group names.
They are only intended as comments.
;

loop_
_space_group_symop_operation_xyz
'x, y, z'
'-x, y+1/2, -z'

loop_
_atom_site_label
_atom_site_type_symbol
_atom_site_fract_x
_atom_site_fract_y
_atom_site_fract_z
_atom_site_U_iso_or_equiv
_atom_site_adp_type
_atom_site_occupancy
_atom_site_site_symmetry_order
_atom_site_calc_flag
_atom_site_refinement_flags_posn
_atom_site_refinement_flags_adp
P1 P 0.09991(11) 0.55554(8) 0.47782(8) 0.0179(2) Uani 1 1 d . .
P2 P 0.50342(12) 0.47053(7) 0.97911(9) 0.0184(2) Uani 1 1 d . .
I1 I 0.58989(3) 0.56346(2) 0.48587(2) 0.02789(8) Uani 1 1 d . .
I2 I 0.81111(3) 0.24651(2) 0.05359(2) 0.02984(9) Uani 1 1 d . .
N1 N -0.0331(3) 0.5526(2) 0.5479(3) 0.0201(8) Uani 1 1 d . .
H1 H -0.1067 0.5852 0.5329 0.024 Uiso 1 1 calc R U
N2 N 0.2328(4) 0.5909(2) 0.5430(3) 0.0229(9) Uani 1 1 d . .
H2 H 0.3103 0.5599 0.5425 0.027 Uiso 1 1 calc R U
N3 N 0.5571(4) 0.4182(2) 1.0771(3) 0.0212(8) Uani 1 1 d . .
H3 H 0.5845 0.3630 1.0713 0.025 Uiso 1 1 calc R U
N4 N 0.3481(4) 0.5097(3) 0.9926(3) 0.0245(9) Uani 1 1 d . .
H4 H 0.3367 0.5672 0.9969 0.029 Uiso 1 1 calc R U
C1 C -0.0329(5) 0.4957(3) 0.6369(4) 0.0275(11) Uani 1 1 d . .
H1A H 0.0658 0.4862 0.6605 0.033 Uiso 1 1 calc R U
C2 C -0.1099(6) 0.5432(3) 0.7175(4) 0.0349(13) Uani 1 1 d . .
H2A H -0.1103 0.5061 0.7767 0.052 Uiso 1 1 calc R U
H2B H -0.0630 0.5992 0.7332 0.052 Uiso 1 1 calc R U
H2C H -0.2060 0.5549 0.6945 0.052 Uiso 1 1 calc R U
C3 C -0.0981(6) 0.4062(3) 0.6136(5) 0.0381(14) Uani 1 1 d . .
H3A H -0.0967 0.3699 0.6735 0.057 Uiso 1 1 calc R U
H3B H -0.1946 0.4144 0.5895 0.057 Uiso 1 1 calc R U
H3C H -0.0450 0.3765 0.5629 0.057 Uiso 1 1 calc R U
C4 C 0.2315(5) 0.6719(3) 0.6031(4) 0.0332(13) Uani 1 1 d . .
H4A H 0.1337 0.6841 0.6222 0.040 Uiso 1 1 calc R U
C5 C 0.3221(7) 0.6552(4) 0.6970(4) 0.0491(16) Uani 1 1 d . .
H5A H 0.3230 0.7082 0.7384 0.074 Uiso 1 1 calc R U
H5B H 0.2836 0.6055 0.7336 0.074 Uiso 1 1 calc R U
H5C H 0.4174 0.6411 0.6788 0.074 Uiso 1 1 calc R U
C6 C 0.2852(6) 0.7505(4) 0.5469(5) 0.0515(16) Uani 1 1 d . .
H6A H 0.2830 0.8032 0.5889 0.077 Uiso 1 1 calc R U
H6B H 0.3812 0.7392 0.5282 0.077 Uiso 1 1 calc R U
H6C H 0.2263 0.7601 0.4875 0.077 Uiso 1 1 calc R U
C7 C 0.5621(5) 0.4593(3) 1.1770(4) 0.0256(10) Uani 1 1 d . .
H7 H 0.5220 0.5201 1.1711 0.031 Uiso 1 1 calc R U
C8 C 0.7116(6) 0.4672(4) 1.2168(4) 0.0481(16) Uani 1 1 d . .
H8A H 0.7125 0.4944 1.2825 0.072 Uiso 1 1 calc R U
H8B H 0.7538 0.4084 1.2214 0.072 Uiso 1 1 calc R U
H8C H 0.7649 0.5041 1.1723 0.072 Uiso 1 1 calc R U
C9 C 0.4765(5) 0.4076(3) 1.2479(4) 0.0322(12) Uani 1 1 d . .
H9A H 0.4818 0.4361 1.3128 0.048 Uiso 1 1 calc R U
H9B H 0.3793 0.4058 1.2235 0.048 Uiso 1 1 calc R U
H9C H 0.5129 0.3472 1.2535 0.048 Uiso 1 1 calc R U
C10 C 0.2248(5) 0.4513(3) 0.9981(4) 0.0285(12) Uani 1 1 d . .
H10 H 0.2579 0.3896 1.0108 0.034 Uiso 1 1 calc R U
C11 C 0.1365(6) 0.4796(4) 1.0832(4) 0.0380(13) Uani 1 1 d . .
H11A H 0.0550 0.4408 1.0865 0.057 Uiso 1 1 calc R U
H11B H 0.1918 0.4756 1.1452 0.057 Uiso 1 1 calc R U
H11C H 0.1055 0.5407 1.0730 0.057 Uiso 1 1 calc R U
C12 C 0.1429(6) 0.4528(4) 0.9003(5) 0.0434(15) Uani 1 1 d . .
H12A H 0.0614 0.4141 0.9043 0.065 Uiso 1 1 calc R U
H12B H 0.1121 0.5133 0.8858 0.065 Uiso 1 1 calc R U
H12C H 0.2023 0.4320 0.8478 0.065 Uiso 1 1 calc R U
C1P C 0.0541(3) 0.6230(2) 0.37345(19) 0.0203(10) Uani 1 1 d G .
C2P C -0.0790(3) 0.6552(2) 0.3515(2) 0.0343(13) Uani 1 1 d G .
H2P H -0.1524 0.6439 0.3950 0.041 Uiso 1 1 calc R U
C3P C -0.1048(3) 0.7038(2) 0.2658(3) 0.0423(14) Uani 1 1 d G .
H3P H -0.1958 0.7258 0.2508 0.051 Uiso 1 1 calc R U
C4P C 0.0025(3) 0.7204(2) 0.2022(2) 0.0335(12) Uani 1 1 d G .
H4P H -0.0152 0.7536 0.1437 0.040 Uiso 1 1 calc R U
C5P C 0.1356(3) 0.6882(2) 0.2242(2) 0.0327(12) Uani 1 1 d G .
H5P H 0.2089 0.6995 0.1807 0.039 Uiso 1 1 calc R U
C6P C 0.1614(2) 0.6396(2) 0.3098(2) 0.0308(12) Uani 1 1 d G .
H6P H 0.2524 0.6176 0.3248 0.037 Uiso 1 1 calc R U
C7P C 0.1491(3) 0.44884(14) 0.4337(2) 0.0201(10) Uani 1 1 d G .
C8P C 0.0732(3) 0.41290(18) 0.3543(2) 0.0271(11) Uani 1 1 d G .
H8P H 0.0045 0.4474 0.3200 0.033 Uiso 1 1 calc R U
C9P C 0.0977(3) 0.32643(19) 0.3251(2) 0.0344(13) Uani 1 1 d G .
H9P H 0.0458 0.3019 0.2708 0.041 Uiso 1 1 calc R U
C10P C 0.1981(3) 0.27591(15) 0.3753(3) 0.0395(14) Uani 1 1 d G .
H10P H 0.2149 0.2168 0.3553 0.047 Uiso 1 1 calc R U
C11P C 0.2741(3) 0.31185(18) 0.4547(3) 0.0365(14) Uani 1 1 d G .
H11P H 0.3427 0.2773 0.4890 0.044 Uiso 1 1 calc R U
C12P C 0.2495(3) 0.39832(19) 0.4839(2) 0.0266(11) Uani 1 1 d G .
H12P H 0.3014 0.4229 0.5382 0.032 Uiso 1 1 calc R U
C13P C 0.5095(3) 0.39249(16) 0.87900(18) 0.0211(10) Uani 1 1 d G .
C14P C 0.5307(3) 0.42370(14) 0.7843(2) 0.0260(10) Uani 1 1 d G .
H14P H 0.5485 0.4847 0.7739 0.031 Uiso 1 1 calc R U
C15P C 0.5258(3) 0.3657(2) 0.70480(17) 0.0285(11) Uani 1 1 d G .
H15P H 0.5403 0.3870 0.6401 0.034 Uiso 1 1 calc R U
C16P C 0.4998(3) 0.27649(18) 0.7200(2) 0.0335(12) Uani 1 1 d G .
H16P H 0.4965 0.2369 0.6656 0.040 Uiso 1 1 calc R U
C17P C 0.4786(3) 0.24528(14) 0.8147(2) 0.0328(11) Uani 1 1 d G .
H17P H 0.4608 0.1843 0.8250 0.039 Uiso 1 1 calc R U
C18P C 0.4834(3) 0.30328(17) 0.89418(18) 0.0257(11) Uani 1 1 d G .
H18P H 0.4689 0.2819 0.9589 0.031 Uiso 1 1 calc R U
C19P C 0.6108(2) 0.56263(17) 0.9509(2) 0.0200(9) Uani 1 1 d G .
C20P C 0.5600(2) 0.6376(2) 0.9026(2) 0.0288(11) Uani 1 1 d G .
H20P H 0.4640 0.6416 0.8838 0.035 Uiso 1 1 calc R U
C21P C 0.6498(3) 0.70658(17) 0.8816(3) 0.0338(13) Uani 1 1 d G .
H21P H 0.6150 0.7578 0.8486 0.041 Uiso 1 1 calc R U
C22P C 0.7903(3) 0.70066(17) 0.9090(3) 0.0310(12) Uani 1 1 d G .
H22P H 0.8517 0.7478 0.8947 0.037 Uiso 1 1 calc R U
C23P C 0.8411(2) 0.6257(2) 0.9574(3) 0.0323(12) Uani 1 1 d G .
H23P H 0.9372 0.6217 0.9761 0.039 Uiso 1 1 calc R U
C24P C 0.7514(3) 0.55671(17) 0.9783(2) 0.0285(11) Uani 1 1 d G .
H24P H 0.7861 0.5055 1.0114 0.034 Uiso 1 1 calc R U

loop_
_atom_site_aniso_label
_atom_site_aniso_U_11
_atom_site_aniso_U_22
_atom_site_aniso_U_33
_atom_site_aniso_U_23
_atom_site_aniso_U_13
_atom_site_aniso_U_12
P1 0.0156(5) 0.0186(5) 0.0195(6) -0.0016(5) 0.0005(4) 0.0005(5)
P2 0.0183(6) 0.0166(5) 0.0204(7) -0.0009(5) -0.0004(5) 0.0001(5)
I1 0.01704(14) 0.03080(16) 0.03599(19) -0.00517(15) 0.00315(12) -0.00244(13)
I2 0.02378(15) 0.03434(17) 0.03160(19) -0.00239(15) 0.00375(12) 0.00817(14)
N1 0.0153(17) 0.0216(19) 0.023(2) 0.0015(17) 0.0011(14) 0.0035(15)
N2 0.0168(18) 0.0232(19) 0.028(2) -0.0082(16) -0.0034(15) 0.0027(15)
N3 0.028(2) 0.0146(17) 0.021(2) 0.0001(16) -0.0006(16) 0.0013(16)
N4 0.019(2) 0.0179(19) 0.037(3) 0.0007(18) 0.0012(17) 0.0017(16)
C1 0.022(2) 0.033(3) 0.027(3) 0.011(2) 0.001(2) 0.004(2)
C2 0.038(3) 0.040(3) 0.027(3) 0.003(2) 0.007(2) 0.004(2)
C3 0.036(3) 0.027(3) 0.052(4) 0.012(3) 0.013(3) 0.000(2)
C4 0.025(3) 0.031(3) 0.044(4) -0.019(2) 0.003(2) 0.001(2)
C5 0.069(4) 0.052(4) 0.027(3) -0.011(3) 0.000(3) -0.016(3)
C6 0.069(4) 0.028(3) 0.055(4) -0.004(3) -0.026(3) -0.003(3)
C7 0.034(3) 0.020(2) 0.023(3) -0.0042(19) 0.004(2) -0.004(2)
C8 0.041(3) 0.072(4) 0.031(3) -0.021(3) 0.002(3) -0.021(3)
C9 0.037(3) 0.035(3) 0.025(3) -0.003(2) 0.004(2) -0.009(2)
C10 0.019(2) 0.019(2) 0.047(4) -0.001(2) 0.003(2) -0.0014(18)
C11 0.029(3) 0.047(3) 0.039(4) 0.011(3) 0.008(2) 0.005(2)
C12 0.031(3) 0.043(3) 0.055(4) -0.012(3) -0.006(3) -0.003(2)
C1P 0.019(2) 0.018(2) 0.023(3) -0.0018(19) 0.0004(19) -0.0031(18)
C2P 0.022(3) 0.040(3) 0.040(3) 0.015(3) 0.001(2) 0.002(2)
C3P 0.026(3) 0.049(3) 0.051(4) 0.022(3) -0.002(3) 0.004(2)
C4P 0.042(3) 0.031(3) 0.028(3) 0.005(2) -0.004(2) 0.000(2)
C5P 0.040(3) 0.031(3) 0.027(3) 0.004(2) 0.009(2) 0.002(2)
C6P 0.025(3) 0.041(3) 0.027(3) 0.002(2) 0.008(2) 0.005(2)
C7P 0.018(2) 0.018(2) 0.024(3) -0.0031(18) 0.0010(18) -0.0020(17)
C8P 0.030(3) 0.024(2) 0.028(3) -0.001(2) 0.004(2) 0.000(2)
C9P 0.038(3) 0.030(3) 0.035(3) -0.010(2) 0.006(2) -0.010(2)
C10P 0.046(3) 0.023(3) 0.050(4) -0.002(2) 0.015(3) -0.001(2)
C11P 0.032(3) 0.026(3) 0.052(4) 0.001(3) 0.003(3) 0.008(2)
C12P 0.024(2) 0.026(2) 0.029(3) -0.001(2) -0.002(2) 0.004(2)
C13P 0.015(2) 0.023(2) 0.026(3) -0.002(2) -0.0013(18) 0.0021(18)
C14P 0.027(2) 0.029(2) 0.022(3) -0.002(2) 0.0020(19) -0.001(2)
C15P 0.025(2) 0.041(3) 0.020(3) -0.003(2) 0.0011(19) 0.003(2)
C16P 0.028(3) 0.041(3) 0.031(3) -0.018(2) -0.004(2) 0.005(2)
C17P 0.035(3) 0.022(2) 0.041(3) -0.007(3) -0.007(2) -0.001(2)
C18P 0.029(3) 0.020(2) 0.027(3) 0.002(2) -0.003(2) 0.003(2)
C19P 0.021(2) 0.0175(19) 0.021(2) -0.004(2) 0.0008(16) 0.000(2)
C20P 0.025(2) 0.030(3) 0.031(3) 0.000(2) 0.000(2) 0.004(2)
C21P 0.036(3) 0.021(2) 0.045(4) 0.008(2) 0.006(2) 0.003(2)
C22P 0.033(3) 0.024(2) 0.037(3) -0.003(2) 0.010(2) -0.005(2)
C23P 0.023(3) 0.039(3) 0.035(3) 0.001(2) 0.000(2) -0.005(2)
C24P 0.023(2) 0.027(2) 0.035(3) 0.008(2) -0.0008(19) 0.004(2)

loop_
_atom_type_symbol
_atom_type_description
_atom_type_scat_dispersion_real
_atom_type_scat_dispersion_imag
_atom_type_scat_source
C C 0.0033 0.0016 'International Tables Vol C Tables 4.2.6.8 and 6.1.1.4'
H H 0.0000 0.0000 'International Tables Vol C Tables 4.2.6.8 and 6.1.1.4'
I I -0.4742 1.8119 'International Tables Vol C Tables 4.2.6.8 and 6.1.1.4'
N N 0.0061 0.0033 'International Tables Vol C Tables 4.2.6.8 and 6.1.1.4'
P P 0.1023 0.0942 'International Tables Vol C Tables 4.2.6.8 and 6.1.1.4'

loop_
_geom_angle_atom_site_label_1
_geom_angle_atom_site_label_2
_geom_angle_atom_site_label_3
_geom_angle
N2 P1 N1 108.2(2)
N2 P1 C1P 114.27(19)
N1 P1 C1P 107.64(18)
N2 P1 C7P 105.57(17)
N1 P1 C7P 113.17(19)
C1P P1 C7P 108.14(17)
N3 P2 N4 110.7(2)
N3 P2 C19P 112.92(18)
N4 P2 C19P 106.25(19)
N3 P2 C13P 106.29(18)
N4 P2 C13P 112.28(19)
C19P P2 C13P 108.45(16)
C1 N1 P1 121.0(3)
C1 N1 H1 119.5
P1 N1 H1 119.5
C4 N2 P1 123.8(3)
C4 N2 H2 118.1
P1 N2 H2 118.1
C7 N3 P2 122.8(3)
C7 N3 H3 118.6
P2 N3 H3 118.6
C10 N4 P2 121.9(3)
C10 N4 H4 119.1
P2 N4 H4 119.1
N1 C1 C3 111.1(4)
N1 C1 C2 108.9(4)
C3 C1 C2 111.3(4)
N1 C1 H1A 108.5
C3 C1 H1A 108.5
C2 C1 H1A 108.5
C1 C2 H2A 109.5
C1 C2 H2B 109.5
H2A C2 H2B 109.5
C1 C2 H2C 109.5
H2A C2 H2C 109.5
H2B C2 H2C 109.5
C1 C3 H3A 109.5
C1 C3 H3B 109.5
H3A C3 H3B 109.5
C1 C3 H3C 109.5
H3A C3 H3C 109.5
H3B C3 H3C 109.5
N2 C4 C6 111.5(5)
N2 C4 C5 107.8(4)
C6 C4 C5 110.7(4)
N2 C4 H4A 108.9
C6 C4 H4A 108.9
C5 C4 H4A 108.9
C4 C5 H5A 109.5
C4 C5 H5B 109.5
H5A C5 H5B 109.5
C4 C5 H5C 109.5
H5A C5 H5C 109.5
H5B C5 H5C 109.5
C4 C6 H6A 109.5
C4 C6 H6B 109.5
H6A C6 H6B 109.5
C4 C6 H6C 109.5
H6A C6 H6C 109.5
H6B C6 H6C 109.5
N3 C7 C9 111.3(4)
N3 C7 C8 110.8(4)
C9 C7 C8 110.1(5)
N3 C7 H7 108.2
C9 C7 H7 108.2
C8 C7 H7 108.2
C7 C8 H8A 109.5
C7 C8 H8B 109.5
H8A C8 H8B 109.5
C7 C8 H8C 109.5
H8A C8 H8C 109.5
H8B C8 H8C 109.5
C7 C9 H9A 109.5
C7 C9 H9B 109.5
H9A C9 H9B 109.5
C7 C9 H9C 109.5
H9A C9 H9C 109.5
H9B C9 H9C 109.5
N4 C10 C12 109.8(4)
N4 C10 C11 109.8(4)
C12 C10 C11 112.0(5)
N4 C10 H10 108.4
C12 C10 H10 108.4
C11 C10 H10 108.4
C10 C11 H11A 109.5
C10 C11 H11B 109.5
H11A C11 H11B 109.5
C10 C11 H11C 109.5
H11A C11 H11C 109.5
H11B C11 H11C 109.5
C10 C12 H12A 109.5
C10 C12 H12B 109.5
H12A C12 H12B 109.5
C10 C12 H12C 109.5
H12A C12 H12C 109.5
H12B C12 H12C 109.5
C2P C1P C6P 120.0
C2P C1P P1 124.64(17)
C6P C1P P1 115.30(17)
C3P C2P C1P 120.0
C3P C2P H2P 120.0
C1P C2P H2P 120.0
C4P C3P C2P 120.0
C4P C3P H3P 120.0
C2P C3P H3P 120.0
C3P C4P C5P 120.0
C3P C4P H4P 120.0
C5P C4P H4P 120.0
C6P C5P C4P 120.0
C6P C5P H5P 120.0
C4P C5P H5P 120.0
C5P C6P C1P 120.0
C5P C6P H6P 120.0
C1P C6P H6P 120.0
C8P C7P C12P 120.0
C8P C7P P1 118.32(17)
C12P C7P P1 121.27(17)
C9P C8P C7P 120.0
C9P C8P H8P 120.0
C7P C8P H8P 120.0
C8P C9P C10P 120.0
C8P C9P H9P 120.0
C10P C9P H9P 120.0
C11P C10P C9P 120.0
C11P C10P H10P 120.0
C9P C10P H10P 120.0
C10P C11P C12P 120.0
C10P C11P H11P 120.0
C12P C11P H11P 120.0
C11P C12P C7P 120.0
C11P C12P H12P 120.0
C7P C12P H12P 120.0
C14P C13P C18P 120.0
C14P C13P P2 118.87(18)
C18P C13P P2 120.96(17)
C13P C14P C15P 120.0
C13P C14P H14P 120.0
C15P C14P H14P 120.0
C16P C15P C14P 120.0
C16P C15P H15P 120.0
C14P C15P H15P 120.0
C17P C16P C15P 120.0
C17P C16P H16P 120.0
C15P C16P H16P 120.0
C16P C17P C18P 120.0
C16P C17P H17P 120.0
C18P C17P H17P 120.0
C17P C18P C13P 120.0
C17P C18P H18P 120.0
C13P C18P H18P 120.0
C20P C19P C24P 120.0
C20P C19P P2 122.88(17)
C24P C19P P2 117.11(16)
C21P C20P C19P 120.0
C21P C20P H20P 120.0
C19P C20P H20P 120.0
C20P C21P C22P 120.0
C20P C21P H21P 120.0
C22P C21P H21P 120.0
C23P C22P C21P 120.0
C23P C22P H22P 120.0
C21P C22P H22P 120.0
C22P C23P C24P 120.0
C22P C23P H23P 120.0
C24P C23P H23P 120.0
C23P C24P C19P 120.0
C23P C24P H24P 120.0
C19P C24P H24P 120.0

loop_
_geom_bond_atom_site_label_1
_geom_bond_atom_site_label_2
_geom_bond_distance
P1 N2 1.617(4)
P1 N1 1.619(4)
P1 C1P 1.788(3)
P1 C7P 1.791(3)
P2 N3 1.616(4)
P2 N4 1.621(4)
P2 C19P 1.784(3)
P2 C13P 1.802(3)
N1 C1 1.483(6)
N1 H1 0.8800
N2 C4 1.473(6)
N2 H2 0.8800
N3 C7 1.490(6)
N3 H3 0.8800
N4 C10 1.481(6)
N4 H4 0.8800
C1 C3 1.521(7)
C1 C2 1.521(7)
C1 H1A 1.0000
C2 H2A 0.9800
C2 H2B 0.9800
C2 H2C 0.9800
C3 H3A 0.9800
C3 H3B 0.9800
C3 H3C 0.9800
C4 C6 1.514(9)
C4 C5 1.538(8)
C4 H4A 1.0000
C5 H5A 0.9800
C5 H5B 0.9800
C5 H5C 0.9800
C6 H6A 0.9800
C6 H6B 0.9800
C6 H6C 0.9800
C7 C9 1.505(7)
C7 C8 1.521(7)
C7 H7 1.0000
C8 H8A 0.9800
C8 H8B 0.9800
C8 H8C 0.9800
C9 H9A 0.9800
C9 H9B 0.9800
C9 H9C 0.9800
C10 C12 1.517(8)
C10 C11 1.518(8)
C10 H10 1.0000
C11 H11A 0.9800
C11 H11B 0.9800
C11 H11C 0.9800
C12 H12A 0.9800
C12 H12B 0.9800
C12 H12C 0.9800
C1P C2P 1.3900
C1P C6P 1.3900
C2P C3P 1.3900
C2P H2P 0.9500
C3P C4P 1.3900
C3P H3P 0.9500
C4P C5P 1.3900
C4P H4P 0.9500
C5P C6P 1.3900
C5P H5P 0.9500
C6P H6P 0.9500
C7P C8P 1.3900
C7P C12P 1.3900
C8P C9P 1.3900
C8P H8P 0.9500
C9P C10P 1.3900
C9P H9P 0.9500
C10P C11P 1.3900
C10P H10P 0.9500
C11P C12P 1.3900
C11P H11P 0.9500
C12P H12P 0.9500
C13P C14P 1.3900
C13P C18P 1.3900
C14P C15P 1.3900
C14P H14P 0.9500
C15P C16P 1.3900
C15P H15P 0.9500
C16P C17P 1.3900
C16P H16P 0.9500
C17P C18P 1.3900
C17P H17P 0.9500
C18P H18P 0.9500
C19P C20P 1.3900
C19P C24P 1.3900
C20P C21P 1.3900
C20P H20P 0.9500
C21P C22P 1.3900
C21P H21P 0.9500
C22P C23P 1.3900
C22P H22P 0.9500
C23P C24P 1.3900
C23P H23P 0.9500
C24P H24P 0.9500

loop_
_geom_hbond_atom_site_label_D
_geom_hbond_atom_site_label_H
_geom_hbond_atom_site_label_A
_geom_hbond_distance_DH
_geom_hbond_distance_HA
_geom_hbond_distance_DA
_geom_hbond_angle_DHA
_geom_hbond_site_symmetry_A
N1 H1 I1 0.88 2.98 3.691(5) 139.4 1_455
N2 H2 I1 0.88 2.82 3.566(5) 143.7 .
N3 H3 I2 0.88 2.82 3.586(4) 146.7 1_556
N4 H4 I2 0.88 3.13 3.939(5) 154.3 2_656
